data_1569160
loop_
_publ_author_name
'Perera, Tharushi A.'
'Taylor, William V.'
'Gildner, M. Brenton'
'Reinheimer, Eric W.'
'Ito, Sho'
'Nelson, Anna'
'Yost, Shane R.'
'Hudnall, Todd W.'

_publ_section_title
;
 Photochemical reactions of a diamidocarbene: cyclopropanation of
 bromonaphthalene, addition to pyridine, and activation of sp<sup>3</sup>
 C-H bonds.
;
_journal_issue 29
_journal_name_full 'Chemical science'
_journal_page_first 7867
_journal_page_last 7874
_journal_paper_doi 10.1039/d2sc05122b
_journal_volume 14
_journal_year 2023
_chemical_formula_moiety 'C53 H61 N5 O4'
_chemical_formula_sum 'C53 H61 N5 O4'
_chemical_formula_weight 832.06
_space_group_crystal_system monoclinic
_space_group_IT_number 14
_space_group_name_Hall '-P 2ybc'
_space_group_name_H-M_alt 'P 1 21/c 1'
_atom_sites_solution_hydrogens difmap
_audit_creation_date 2021-12-24
_audit_creation_method
;
Olex2 1.5
(compiled 2021.12.09 svn.r5202d8cf for OlexSys, GUI svn.r6439)
;
_audit_update_record
;
2022-08-16 deposited with the CCDC.	2023-05-10 downloaded from the CCDC.
;
_cell_angle_alpha 90
_cell_angle_beta 103.1817(19)
_cell_angle_gamma 90
_cell_formula_units_Z 4
_cell_length_a 13.6441(2)
_cell_length_b 13.8612(2)
_cell_length_c 25.1810(5)
_cell_measurement_reflns_used 12942
_cell_measurement_temperature 100.00(10)
_cell_measurement_theta_max 76.3800
_cell_measurement_theta_min 3.5680
_cell_volume 4636.84(14)
_computing_cell_refinement 'CrysAlisPro 1.171.39.7f (Rigaku OD, 2015)'
_computing_data_collection 'CrysAlisPro 1.171.39.7f (Rigaku OD, 2015)'
_computing_data_reduction 'CrysAlisPro 1.171.39.7f (Rigaku OD, 2015)'
_computing_molecular_graphics 'Olex2 1.5 (Dolomanov et al., 2009)'
_computing_publication_material 'Olex2 1.5 (Dolomanov et al., 2009)'
_computing_structure_refinement 'SHELXL 2014/7 (Sheldrick, 2015)'
_computing_structure_solution 'ShelXT (Sheldrick, 2015)'
_diffrn_ambient_temperature 100.00(10)
_diffrn_detector_type HyPix
_diffrn_measured_fraction_theta_full 0.999
_diffrn_measured_fraction_theta_max 0.999
_diffrn_measurement_details
;
List of Runs (angles in degrees, time in seconds):

  # Type    Start    End  Width  t~exp~   \w     \q     \k     \f   Frames
#--------------------------------------------------------------------------
  1  \w    -36.00  27.00   0.50   12.00    --   -5.92   0.00 150.00  126
  2  \w    -56.00  13.00   0.50   12.00    --    5.92 -37.00 150.00  138
  3  \w    -64.00 -13.00   0.50   50.00    --  -84.25  37.00 120.00  102
  4  \w    -52.00 -26.00   0.50   50.00    --  -84.25  19.00  90.00   52
  5  \w    -47.00   6.00   0.50   12.00    --    5.92 -77.00-120.00  106
  6  \w     35.00 115.00   0.50   50.00    --  105.75 -57.00  30.00  160
  7  \w    151.00 178.00   0.50   50.00    --  105.75  19.00 120.00   54
  8  \w    111.00 175.00   0.50   50.00    --  105.75  86.00 155.00  128
  9  \w    105.00 136.00   0.50   50.00    --  105.75  19.00 120.00   62
 10  \w     98.00 146.00   0.50   50.00    --  105.75  37.00 150.00   96
 11  \w     48.00 127.00   0.50   50.00    --  105.75 -77.00  30.00  158
 12  \w    114.00 140.00   0.50   50.00    --  105.75  19.00 -90.00   52
 13  \w    151.00 178.00   0.50   50.00    --  105.75  19.00 -90.00   54
 14  \w     36.00  62.00   0.50   50.00    --  105.75 -37.00 -60.00   52
 15  \w     35.00  65.00   0.50   50.00    --  105.75 -37.00-120.00   60
 16  \w     38.00  64.00   0.50   50.00    --  105.75 -37.00-150.00   52
 17  \w     33.00  65.00   0.50   50.00    --  105.75 -37.00-180.00   64
 18  \w     37.00  63.00   0.50   50.00    --  105.75 -99.00-180.00   52
 19  \w     33.00  61.00   0.50   50.00    --  105.75 -37.00  30.00   56
 20  \w     36.00  65.00   0.50   50.00    --  105.75 -37.00 120.00   58
 21  \w    -95.00 -15.00   0.50   50.00    --  -84.25 125.00-180.00  160
;
_diffrn_measurement_device 'four-circle diffractometer'
_diffrn_measurement_device_type 'XtaLAB Synergy, Dualflex, HyPix'
_diffrn_measurement_method '\w scans'
_diffrn_radiation_type CuK\a
_diffrn_radiation_wavelength 1.54184
_diffrn_reflns_av_R_equivalents 0.0513
_diffrn_reflns_av_unetI/netI 0.0475
_diffrn_reflns_Laue_measured_fraction_full 0.999
_diffrn_reflns_Laue_measured_fraction_max 0.999
_diffrn_reflns_limit_h_max 16
_diffrn_reflns_limit_h_min -15
_diffrn_reflns_limit_k_max 16
_diffrn_reflns_limit_k_min -16
_diffrn_reflns_limit_l_max 26
_diffrn_reflns_limit_l_min -29
_diffrn_reflns_number 27365
_diffrn_reflns_point_group_measured_fraction_full 0.999
_diffrn_reflns_point_group_measured_fraction_max 0.999
_diffrn_reflns_theta_full 66.589
_diffrn_reflns_theta_max 66.589
_diffrn_reflns_theta_min 6.287
_diffrn_source 'Cu PhotonJet-S microsource'
_diffrn_standards_decay_% 0
_diffrn_standards_interval_count 0
_diffrn_standards_interval_time 0
_diffrn_standards_number 0
_exptl_absorpt_coefficient_mu 0.594
_exptl_absorpt_correction_T_max 1.00000
_exptl_absorpt_correction_T_min 0.72811
_exptl_absorpt_correction_type multi-scan
_exptl_absorpt_process_details
;
CrysAlisPro 1.171.39.7f (Rigaku Oxford Diffraction, 2015)
Empirical absorption correction using spherical harmonics,
 implemented in SCALE3 ABSPACK scaling algorithm.
;
_exptl_crystal_colour yellow
_exptl_crystal_colour_primary yellow
_exptl_crystal_density_diffrn 1.192
_exptl_crystal_description plate
_exptl_crystal_F_000 1784
_exptl_crystal_size_max 0.121
_exptl_crystal_size_mid 0.061
_exptl_crystal_size_min 0.029
_refine_diff_density_max 0.344
_refine_diff_density_min -0.257
_refine_diff_density_rms 0.045
_refine_ls_extinction_method none
_refine_ls_goodness_of_fit_ref 1.054
_refine_ls_hydrogen_treatment refall
_refine_ls_matrix_type full
_refine_ls_number_parameters 803
_refine_ls_number_reflns 8177
_refine_ls_number_restraints 0
_refine_ls_restrained_S_all 1.054
_refine_ls_R_factor_all 0.0527
_refine_ls_R_factor_gt 0.0431
_refine_ls_shift/su_max 0.001
_refine_ls_shift/su_mean 0.000
_refine_ls_structure_factor_coef Fsqd
_refine_ls_weighting_details 'w=1/[\s^2^(Fo^2^)+(0.0683P)^2^+0.9416P] where P=(Fo^2^+2Fc^2^)/3'
_refine_ls_weighting_scheme calc
_refine_ls_wR_factor_gt 0.1147
_refine_ls_wR_factor_ref 0.1206
_reflns_Friedel_coverage 0.000
_reflns_number_gt 6821
_reflns_number_total 8177
_reflns_threshold_expression 'I > 2\s(I)'
_cod_data_source_file d2sc05122b2.cif
_cod_data_source_block tsu_1
_cod_depositor_comments 'Adding full bibliography for 1569160--1569162.cif.'
_cod_database_code 1569160
_shelx_shelxl_version_number 2014/7
_shelx_space_group_comment
;
The symmetry employed for this shelxl refinement is uniquely defined
by the following loop, which should always be used as a source of
symmetry information in preference to the above space-group names.
They are only intended as comments.
;
_olex2_refinement_description
;
;
_olex2_submission_special_instructions 'No special instructions were received'
_oxdiff_exptl_absorpt_empirical_details
;
Empirical correction (ABSPACK) includes:
- Absorption correction using spherical harmonics
- Frame scaling
;

loop_
_space_group_symop_operation_xyz
'x, y, z'
'-x, y+1/2, -z+1/2'
'-x, -y, -z'
'x, -y-1/2, z-1/2'

loop_
_atom_site_label
_atom_site_type_symbol
_atom_site_fract_x
_atom_site_fract_y
_atom_site_fract_z
_atom_site_U_iso_or_equiv
_atom_site_adp_type
_atom_site_occupancy
_atom_site_site_symmetry_order
_atom_site_calc_flag
_atom_site_refinement_flags_posn
_atom_site_refinement_flags_adp
_atom_site_refinement_flags_occupancy
_atom_site_disorder_assembly
_atom_site_disorder_group
O4 O 0.72776(7) 0.68627(7) 0.39273(4) 0.0222(2) Uani 1 1 d . . . . .
O3 O 0.55824(8) 0.79770(8) 0.51107(4) 0.0261(3) Uani 1 1 d . . . . .
O2 O 0.01904(8) 0.37006(8) 0.24968(5) 0.0281(3) Uani 1 1 d . . . . .
O1 O 0.08852(9) 0.50885(8) 0.09205(5) 0.0289(3) Uani 1 1 d . . . . .
N5 N 0.55985(9) 0.70969(9) 0.35955(5) 0.0188(3) Uani 1 1 d . . . . .
N2 N 0.07306(9) 0.52386(8) 0.25035(5) 0.0179(3) Uani 1 1 d . . . . .
N3 N 0.19909(9) 0.64914(9) 0.25877(5) 0.0178(3) Uani 1 1 d . . . . .
N4 N 0.47572(9) 0.78717(9) 0.42216(5) 0.0183(3) Uani 1 1 d . . . . .
N1 N 0.11440(9) 0.59452(8) 0.16984(5) 0.0179(3) Uani 1 1 d . . . . .
C42 C 0.64338(11) 0.69205(10) 0.40079(6) 0.0186(3) Uani 1 1 d . . . . .
C1 C 0.10575(10) 0.61039(10) 0.22543(6) 0.0173(3) Uani 1 1 d . . . . .
H1 H 0.0567(12) 0.6610(12) 0.2273(7) 0.013(4) Uiso 1 1 d . . . . .
C4 C 0.37726(11) 0.71157(10) 0.33541(6) 0.0185(3) Uani 1 1 d . . . . .
C2 C 0.29012(11) 0.60352(10) 0.26254(6) 0.0188(3) Uani 1 1 d . . . . .
H2 H 0.2877(12) 0.5446(13) 0.2383(7) 0.016(4) Uiso 1 1 d . . . . .
C31 C 0.39726(11) 0.84727(11) 0.43556(6) 0.0199(3) Uani 1 1 d . . . . .
C3 C 0.37529(11) 0.63329(10) 0.29644(6) 0.0204(3) Uani 1 1 d . . . . .
H3 H 0.4364(13) 0.5948(12) 0.2953(7) 0.018(4) Uiso 1 1 d . . . . .
C40 C 0.55063(11) 0.76095(10) 0.46629(6) 0.0201(3) Uani 1 1 d . . . . .
C8 C 0.04832(11) 0.54199(10) 0.30244(6) 0.0190(3) Uani 1 1 d . . . . .
C7 C 0.46545(11) 0.73614(10) 0.37132(6) 0.0185(3) Uani 1 1 d . . . . .
C12 C -0.06338(12) 0.61233(11) 0.35245(7) 0.0226(3) Uani 1 1 d . . . . .
H12 H -0.1263(14) 0.6424(13) 0.3539(7) 0.024(4) Uiso 1 1 d . . . . .
C6 C 0.19723(11) 0.72787(10) 0.29282(6) 0.0197(3) Uani 1 1 d . . . . .
H6 H 0.1307(14) 0.7623(13) 0.2882(7) 0.022(4) Uiso 1 1 d . . . . .
C23 C 0.06069(11) 0.75164(11) 0.12791(6) 0.0205(3) Uani 1 1 d . . . . .
C45 C 0.57415(10) 0.71986(11) 0.30443(6) 0.0196(3) Uani 1 1 d . . . . .
C22 C 0.13522(11) 0.68051(10) 0.14120(6) 0.0188(3) Uani 1 1 d . . . . .
C46 C 0.60402(10) 0.63962(11) 0.27778(6) 0.0217(3) Uani 1 1 d . . . . .
C32 C 0.40381(11) 0.94773(11) 0.43295(6) 0.0201(3) Uani 1 1 d . . . . .
C17 C 0.05249(10) 0.43539(10) 0.22626(7) 0.0207(3) Uani 1 1 d . . . . .
C27 C 0.22857(11) 0.69058(11) 0.12781(6) 0.0222(3) Uani 1 1 d . . . . .
C5 C 0.27930(11) 0.75803(11) 0.32941(6) 0.0201(3) Uani 1 1 d . . . . .
H5 H 0.2723(14) 0.8154(15) 0.3508(8) 0.031(5) Uiso 1 1 d . . . . .
C50 C 0.55751(11) 0.80959(11) 0.27829(7) 0.0216(3) Uani 1 1 d . . . . .
C26 C 0.24839(12) 0.77725(12) 0.10429(7) 0.0247(3) Uani 1 1 d . . . . .
H26 H 0.3128(14) 0.7861(13) 0.0951(7) 0.019(4) Uiso 1 1 d . . . . .
C37 C 0.49331(12) 0.99947(11) 0.42084(7) 0.0221(3) Uani 1 1 d . . . . .
H37A H 0.5547(15) 0.9578(15) 0.4265(8) 0.029(5) Uiso 1 1 d . . . . .
H37B H 0.5086(14) 1.0555(15) 0.4458(8) 0.029(5) Uiso 1 1 d . . . . .
H37C H 0.4817(13) 1.0188(13) 0.3837(8) 0.023(4) Uiso 1 1 d . . . . .
C9 C 0.11733(11) 0.51940(10) 0.35102(7) 0.0209(3) Uani 1 1 d . . . . .
C24 C 0.08499(12) 0.83734(11) 0.10488(7) 0.0238(3) Uani 1 1 d . . . . .
H24 H 0.0331(15) 0.8858(15) 0.0970(8) 0.029(5) Uiso 1 1 d . . . . .
C19 C 0.09105(11) 0.51066(11) 0.14051(7) 0.0208(3) Uani 1 1 d . . . . .
C18 C 0.07467(11) 0.41917(10) 0.17076(7) 0.0213(3) Uani 1 1 d . . . . .
C41 C 0.62097(11) 0.68054(11) 0.45686(6) 0.0219(3) Uani 1 1 d . . . . .
C36 C 0.32147(11) 0.80289(11) 0.45628(6) 0.0231(3) Uani 1 1 d . . . . .
C13 C -0.04451(11) 0.58437(11) 0.30265(7) 0.0216(3) Uani 1 1 d . . . . .
C28 C -0.04485(12) 0.73787(12) 0.13517(7) 0.0241(3) Uani 1 1 d . . . . .
H28A H -0.0615(14) 0.6683(15) 0.1378(8) 0.029(5) Uiso 1 1 d . . . . .
H28B H -0.0935(17) 0.7670(17) 0.1038(10) 0.046(6) Uiso 1 1 d . . . . .
H28C H -0.0542(14) 0.7676(14) 0.1692(8) 0.027(5) Uiso 1 1 d . . . . .
C10 C 0.09497(11) 0.54891(11) 0.39972(7) 0.0228(3) Uani 1 1 d . . . . .
H10 H 0.1425(14) 0.5328(14) 0.4347(8) 0.029(5) Uiso 1 1 d . . . . .
C11 C 0.00685(12) 0.59828(10) 0.40124(7) 0.0230(3) Uani 1 1 d . . . . .
C33 C 0.32648(11) 1.00239(11) 0.44586(7) 0.0235(3) Uani 1 1 d . . . . .
H33 H 0.3319(13) 1.0759(14) 0.4437(8) 0.026(5) Uiso 1 1 d . . . . .
C25 C 0.17894(12) 0.85178(11) 0.09387(7) 0.0246(3) Uani 1 1 d . . . . .
C49 C 0.56721(12) 0.81700(12) 0.22468(7) 0.0255(3) Uani 1 1 d . . . . .
H49 H 0.5561(14) 0.8816(15) 0.2060(8) 0.027(5) Uiso 1 1 d . . . . .
C35 C 0.24743(12) 0.86033(12) 0.46966(7) 0.0254(3) Uani 1 1 d . . . . .
H35 H 0.1958(13) 0.8311(12) 0.4843(7) 0.014(4) Uiso 1 1 d . . . . .
C34 C 0.24757(11) 0.96078(12) 0.46385(7) 0.0259(3) Uani 1 1 d . . . . .
C14 C 0.21252(12) 0.46369(13) 0.35202(8) 0.0265(4) Uani 1 1 d . . . . .
H14A H 0.214(2) 0.428(2) 0.3170(13) 0.073(8) Uiso 1 1 d . . . . .
H14B H 0.231(2) 0.423(2) 0.3847(12) 0.063(7) Uiso 1 1 d . . . . .
H14C H 0.267(2) 0.503(2) 0.3545(13) 0.080(9) Uiso 1 1 d . . . . .
C47 C 0.61196(11) 0.65080(12) 0.22406(7) 0.0251(3) Uani 1 1 d . . . . .
H47 H 0.6335(15) 0.5959(15) 0.2038(9) 0.033(5) Uiso 1 1 d . . . . .
C53 C 0.53407(13) 0.89744(11) 0.30783(7) 0.0255(3) Uani 1 1 d . . . . .
H53A H 0.4631(14) 0.8972(13) 0.3127(7) 0.023(4) Uiso 1 1 d . . . . .
H53B H 0.5447(14) 0.9568(15) 0.2873(8) 0.029(5) Uiso 1 1 d . . . . .
H53C H 0.5785(15) 0.9014(15) 0.3438(9) 0.035(5) Uiso 1 1 d . . . . .
C51 C 0.62962(12) 0.54378(12) 0.30563(7) 0.0252(3) Uani 1 1 d . . . . .
H51A H 0.7028(17) 0.5418(17) 0.3265(9) 0.045(6) Uiso 1 1 d . . . . .
H51B H 0.6235(15) 0.4912(16) 0.2792(9) 0.036(5) Uiso 1 1 d . . . . .
H51C H 0.5848(15) 0.5301(15) 0.3322(9) 0.034(5) Uiso 1 1 d . . . . .
C48 C 0.59330(12) 0.73853(12) 0.19633(7) 0.0271(4) Uani 1 1 d . . . . .
C21 C -0.01317(13) 0.36279(12) 0.13517(7) 0.0267(4) Uani 1 1 d . . . . .
H21A H -0.0187(16) 0.3001(17) 0.1523(9) 0.041(6) Uiso 1 1 d . . . . .
H21B H 0.0002(15) 0.3548(15) 0.0991(9) 0.033(5) Uiso 1 1 d . . . . .
H21C H -0.0786(15) 0.3986(15) 0.1306(8) 0.031(5) Uiso 1 1 d . . . . .
C30 C 0.30678(12) 0.61190(13) 0.13466(8) 0.0279(4) Uani 1 1 d . . . . .
H30A H 0.3676(19) 0.6297(18) 0.1632(11) 0.053(7) Uiso 1 1 d . . . . .
H30B H 0.3253(17) 0.6019(17) 0.1004(10) 0.045(6) Uiso 1 1 d . . . . .
H30C H 0.2817(15) 0.5484(16) 0.1432(8) 0.032(5) Uiso 1 1 d . . . . .
C20 C 0.17277(12) 0.35969(12) 0.17922(8) 0.0277(4) Uani 1 1 d . . . . .
H20A H 0.2329(16) 0.3959(15) 0.2015(8) 0.033(5) Uiso 1 1 d . . . . .
H20B H 0.1865(16) 0.3421(16) 0.1436(10) 0.039(5) Uiso 1 1 d . . . . .
H20C H 0.1654(15) 0.2995(16) 0.1995(9) 0.037(5) Uiso 1 1 d . . . . .
C39 C 0.32014(14) 0.69507(12) 0.46448(8) 0.0293(4) Uani 1 1 d . . . . .
H39A H 0.3202(16) 0.6594(17) 0.4292(10) 0.043(6) Uiso 1 1 d . . . . .
H39B H 0.2620(16) 0.6762(15) 0.4782(9) 0.036(5) Uiso 1 1 d . . . . .
H39C H 0.3797(17) 0.6732(16) 0.4927(9) 0.041(6) Uiso 1 1 d . . . . .
C15 C -0.01235(14) 0.63642(13) 0.45408(8) 0.0304(4) Uani 1 1 d . . . . .
H15A H 0.0386(18) 0.6853(17) 0.4686(10) 0.046(6) Uiso 1 1 d . . . . .
H15B H -0.0062(18) 0.5859(19) 0.4819(11) 0.056(7) Uiso 1 1 d . . . . .
H15C H -0.0791(18) 0.6664(17) 0.4489(9) 0.045(6) Uiso 1 1 d . . . . .
C44 C 0.71891(13) 0.68384(14) 0.50069(7) 0.0297(4) Uani 1 1 d . . . . .
H44A H 0.7658(15) 0.6298(15) 0.4968(8) 0.033(5) Uiso 1 1 d . . . . .
H44B H 0.7042(16) 0.6793(16) 0.5356(10) 0.040(6) Uiso 1 1 d . . . . .
H44C H 0.7589(16) 0.7456(16) 0.4994(9) 0.038(5) Uiso 1 1 d . . . . .
C43 C 0.56529(14) 0.58397(12) 0.45974(8) 0.0297(4) Uani 1 1 d . . . . .
H43A H 0.4994(16) 0.5816(15) 0.4304(9) 0.038(5) Uiso 1 1 d . . . . .
H43B H 0.5498(16) 0.5784(16) 0.4961(10) 0.041(6) Uiso 1 1 d . . . . .
H43C H 0.6099(14) 0.5331(14) 0.4544(8) 0.025(5) Uiso 1 1 d . . . . .
C29 C 0.20378(15) 0.94490(12) 0.06899(9) 0.0320(4) Uani 1 1 d . . . . .
H29A H 0.279(2) 0.947(2) 0.0722(12) 0.072(8) Uiso 1 1 d . . . . .
H29B H 0.1901(18) 1.001(2) 0.0889(11) 0.056(7) Uiso 1 1 d . . . . .
H29C H 0.172(2) 0.951(2) 0.0332(14) 0.074(9) Uiso 1 1 d . . . . .
C16 C -0.12360(13) 0.59979(15) 0.25074(8) 0.0322(4) Uani 1 1 d . . . . .
H16A H -0.107(2) 0.657(2) 0.2305(13) 0.074(8) Uiso 1 1 d . . . . .
H16B H -0.1895(17) 0.6137(16) 0.2588(9) 0.042(6) Uiso 1 1 d . . . . .
H16C H -0.126(2) 0.551(2) 0.2250(13) 0.070(8) Uiso 1 1 d . . . . .
C38 C 0.16716(14) 1.02211(15) 0.47908(9) 0.0344(4) Uani 1 1 d . . . . .
H38A H 0.178(2) 1.021(2) 0.5162(15) 0.085(10) Uiso 1 1 d . . . . .
H38B H 0.098(3) 0.995(3) 0.4692(15) 0.098(11) Uiso 1 1 d . . . . .
H38C H 0.167(3) 1.087(3) 0.4629(16) 0.111(12) Uiso 1 1 d . . . . .
C52 C 0.60138(18) 0.74813(16) 0.13812(8) 0.0392(4) Uani 1 1 d . . . . .
H52A H 0.542(2) 0.722(2) 0.1132(13) 0.076(9) Uiso 1 1 d . . . . .
H52B H 0.662(2) 0.716(2) 0.1339(12) 0.072(8) Uiso 1 1 d . . . . .
H52C H 0.606(2) 0.815(2) 0.1277(11) 0.065(8) Uiso 1 1 d . . . . .

loop_
_atom_site_aniso_label
_atom_site_aniso_U_11
_atom_site_aniso_U_22
_atom_site_aniso_U_33
_atom_site_aniso_U_23
_atom_site_aniso_U_13
_atom_site_aniso_U_12
O4 0.0165(5) 0.0240(5) 0.0262(6) -0.0008(4) 0.0051(4) -0.0002(4)
O3 0.0307(6) 0.0266(6) 0.0203(6) -0.0036(5) 0.0045(4) 0.0020(5)
O2 0.0345(6) 0.0195(5) 0.0316(6) 0.0016(5) 0.0099(5) -0.0069(5)
O1 0.0381(6) 0.0267(6) 0.0234(6) -0.0045(5) 0.0103(5) -0.0058(5)
N5 0.0154(6) 0.0205(6) 0.0205(7) -0.0009(5) 0.0044(5) -0.0013(5)
N2 0.0158(6) 0.0163(6) 0.0224(7) -0.0011(5) 0.0058(5) -0.0017(5)
N3 0.0144(6) 0.0172(6) 0.0220(6) -0.0030(5) 0.0046(5) -0.0012(5)
N4 0.0185(6) 0.0166(6) 0.0203(6) -0.0018(5) 0.0055(5) -0.0016(5)
N1 0.0168(6) 0.0150(6) 0.0222(7) 0.0001(5) 0.0054(5) 0.0010(4)
C42 0.0197(7) 0.0133(6) 0.0228(8) -0.0014(6) 0.0045(6) -0.0018(5)
C1 0.0131(6) 0.0167(7) 0.0223(8) -0.0005(6) 0.0042(6) -0.0007(5)
C4 0.0185(7) 0.0166(7) 0.0219(8) -0.0015(6) 0.0076(6) -0.0034(5)
C2 0.0177(7) 0.0164(7) 0.0237(8) -0.0026(6) 0.0076(6) -0.0001(5)
C31 0.0191(7) 0.0212(7) 0.0189(8) -0.0043(6) 0.0034(6) -0.0013(6)
C3 0.0181(7) 0.0181(7) 0.0261(8) -0.0026(6) 0.0073(6) -0.0002(6)
C40 0.0216(7) 0.0179(7) 0.0215(8) 0.0010(6) 0.0067(6) -0.0031(6)
C8 0.0185(7) 0.0157(7) 0.0240(8) 0.0002(6) 0.0072(6) -0.0035(5)
C7 0.0186(7) 0.0157(6) 0.0223(8) -0.0008(6) 0.0066(6) -0.0018(5)
C12 0.0231(8) 0.0164(7) 0.0315(9) 0.0025(6) 0.0127(6) 0.0006(6)
C6 0.0188(7) 0.0162(7) 0.0255(8) -0.0026(6) 0.0081(6) 0.0011(6)
C23 0.0222(7) 0.0193(7) 0.0204(8) -0.0024(6) 0.0058(6) 0.0007(6)
C45 0.0133(7) 0.0247(7) 0.0209(8) -0.0025(6) 0.0042(5) -0.0020(6)
C22 0.0204(7) 0.0165(7) 0.0198(8) -0.0012(6) 0.0053(6) -0.0015(5)
C46 0.0139(7) 0.0261(8) 0.0248(8) -0.0040(6) 0.0040(6) -0.0027(6)
C32 0.0203(7) 0.0210(7) 0.0180(7) -0.0016(6) 0.0024(6) -0.0010(6)
C17 0.0154(7) 0.0167(7) 0.0291(8) 0.0000(6) 0.0032(6) -0.0010(5)
C27 0.0215(7) 0.0231(7) 0.0225(8) -0.0017(6) 0.0058(6) 0.0000(6)
C5 0.0202(7) 0.0174(7) 0.0238(8) -0.0025(6) 0.0075(6) 0.0001(6)
C50 0.0154(7) 0.0239(7) 0.0254(8) -0.0018(6) 0.0042(6) -0.0039(6)
C26 0.0228(8) 0.0257(8) 0.0279(9) -0.0012(7) 0.0104(6) -0.0044(6)
C37 0.0220(8) 0.0185(7) 0.0261(9) -0.0009(6) 0.0062(6) -0.0018(6)
C9 0.0193(7) 0.0176(7) 0.0266(8) 0.0018(6) 0.0067(6) -0.0034(6)
C24 0.0300(8) 0.0177(7) 0.0240(8) -0.0002(6) 0.0066(6) 0.0040(6)
C19 0.0165(7) 0.0203(7) 0.0261(9) -0.0037(6) 0.0063(6) 0.0001(6)
C18 0.0205(7) 0.0167(7) 0.0267(8) -0.0029(6) 0.0056(6) -0.0013(6)
C41 0.0232(7) 0.0196(7) 0.0229(8) 0.0034(6) 0.0056(6) 0.0015(6)
C36 0.0229(8) 0.0245(8) 0.0224(8) -0.0031(6) 0.0062(6) -0.0058(6)
C13 0.0199(7) 0.0184(7) 0.0279(8) 0.0025(6) 0.0083(6) -0.0013(6)
C28 0.0208(8) 0.0242(8) 0.0274(9) 0.0019(7) 0.0058(6) 0.0042(6)
C10 0.0232(8) 0.0207(7) 0.0239(8) 0.0018(6) 0.0046(6) -0.0053(6)
C11 0.0280(8) 0.0166(7) 0.0268(8) 0.0008(6) 0.0110(6) -0.0049(6)
C33 0.0229(8) 0.0231(8) 0.0241(8) -0.0023(6) 0.0046(6) 0.0009(6)
C25 0.0322(8) 0.0208(7) 0.0224(8) -0.0031(6) 0.0096(6) -0.0050(6)
C49 0.0240(8) 0.0281(8) 0.0240(8) 0.0013(7) 0.0048(6) -0.0041(6)
C35 0.0212(8) 0.0322(8) 0.0247(8) -0.0027(7) 0.0088(6) -0.0053(6)
C34 0.0215(8) 0.0322(8) 0.0236(8) -0.0046(7) 0.0043(6) 0.0017(6)
C14 0.0203(8) 0.0297(8) 0.0293(9) 0.0053(7) 0.0052(6) 0.0026(7)
C47 0.0170(7) 0.0319(8) 0.0267(8) -0.0085(7) 0.0055(6) -0.0035(6)
C53 0.0285(9) 0.0207(8) 0.0278(9) 0.0003(7) 0.0076(7) -0.0006(6)
C51 0.0227(8) 0.0241(8) 0.0281(9) -0.0047(7) 0.0044(7) 0.0016(6)
C48 0.0227(8) 0.0342(9) 0.0246(8) -0.0033(7) 0.0057(6) -0.0080(7)
C21 0.0265(8) 0.0229(8) 0.0299(9) -0.0052(7) 0.0049(7) -0.0068(7)
C30 0.0231(8) 0.0308(9) 0.0332(10) 0.0051(7) 0.0134(7) 0.0046(7)
C20 0.0237(8) 0.0209(8) 0.0394(10) -0.0023(7) 0.0091(7) 0.0028(6)
C39 0.0323(9) 0.0257(8) 0.0342(10) -0.0019(7) 0.0162(8) -0.0086(7)
C15 0.0364(10) 0.0283(8) 0.0288(9) -0.0028(7) 0.0121(7) -0.0008(8)
C44 0.0284(9) 0.0359(9) 0.0233(9) 0.0015(7) 0.0027(7) 0.0084(7)
C43 0.0365(10) 0.0176(7) 0.0405(11) 0.0056(7) 0.0200(8) 0.0027(7)
C29 0.0431(11) 0.0203(8) 0.0361(11) -0.0018(7) 0.0161(8) -0.0057(7)
C16 0.0208(8) 0.0473(11) 0.0296(10) 0.0045(8) 0.0077(7) 0.0077(7)
C38 0.0286(9) 0.0392(10) 0.0388(11) -0.0043(9) 0.0142(8) 0.0059(8)
C52 0.0523(12) 0.0399(11) 0.0283(10) -0.0037(8) 0.0155(9) -0.0080(9)

loop_
_atom_type_symbol
_atom_type_description
_atom_type_scat_dispersion_real
_atom_type_scat_dispersion_imag
_atom_type_scat_source
C C 0.0181 0.0091 'International Tables Vol C Tables 4.2.6.8 and 6.1.1.4'
H H 0.0000 0.0000 'International Tables Vol C Tables 4.2.6.8 and 6.1.1.4'
N N 0.0311 0.0180 'International Tables Vol C Tables 4.2.6.8 and 6.1.1.4'
O O 0.0492 0.0322 'International Tables Vol C Tables 4.2.6.8 and 6.1.1.4'

loop_
_exptl_crystal_face_index_h
_exptl_crystal_face_index_k
_exptl_crystal_face_index_l
_exptl_crystal_face_perp_dist
7 -4 -10 0.0324
-4 -6 12 0.0523
3 -8 4 0.0290
-6 0 14 0.0434
-1 8 -8 0.0175
2 -8 -6 0.0215
-8 2 10 0.0470
-2 -3 -14 0.0042
1 4 14 0.0238

loop_
_geom_angle_atom_site_label_1
_geom_angle_atom_site_label_2
_geom_angle_atom_site_label_3
_geom_angle
_geom_angle_site_symmetry_1
_geom_angle_site_symmetry_3
_geom_angle_publ_flag
C42 N5 C7 121.17(13) . . ?
C42 N5 C45 118.00(12) . . ?
C7 N5 C45 119.71(12) . . ?
C8 N2 C1 113.64(11) . . ?
C17 N2 C1 126.42(13) . . ?
C17 N2 C8 119.35(12) . . ?
C2 N3 C1 121.72(12) . . ?
C2 N3 C6 117.41(12) . . ?
C6 N3 C1 120.47(12) . . ?
C40 N4 C31 114.46(12) . . ?
C40 N4 C7 119.44(12) . . ?
C7 N4 C31 124.00(12) . . ?
C1 N1 C22 115.03(11) . . ?
C19 N1 C1 126.00(12) . . ?
C19 N1 C22 118.29(12) . . ?
O4 C42 N5 122.54(14) . . ?
O4 C42 C41 123.14(13) . . ?
N5 C42 C41 114.32(12) . . ?
N2 C1 H1 106.7(10) . . ?
N3 C1 N2 111.41(12) . . ?
N3 C1 H1 103.0(9) . . ?
N1 C1 N2 112.85(12) . . ?
N1 C1 N3 111.06(11) . . ?
N1 C1 H1 111.3(10) . . ?
C3 C4 C5 112.48(13) . . ?
C7 C4 C3 120.42(13) . . ?
C7 C4 C5 127.07(14) . . ?
N3 C2 H2 115.0(9) . . ?
C3 C2 N3 122.66(13) . . ?
C3 C2 H2 122.3(9) . . ?
C32 C31 N4 120.06(13) . . ?
C32 C31 C36 121.00(14) . . ?
C36 C31 N4 118.62(13) . . ?
C4 C3 H3 122.0(10) . . ?
C2 C3 C4 122.52(13) . . ?
C2 C3 H3 115.3(10) . . ?
O3 C40 N4 121.81(14) . . ?
O3 C40 C41 121.69(14) . . ?
N4 C40 C41 116.45(13) . . ?
C9 C8 N2 120.24(13) . . ?
C13 C8 N2 118.36(13) . . ?
C13 C8 C9 121.39(15) . . ?
N5 C7 N4 113.52(12) . . ?
C4 C7 N5 119.62(13) . . ?
C4 C7 N4 126.86(13) . . ?
C13 C12 H12 120.2(11) . . ?
C11 C12 H12 118.0(11) . . ?
C11 C12 C13 121.74(14) . . ?
N3 C6 H6 116.3(10) . . ?
C5 C6 N3 122.47(13) . . ?
C5 C6 H6 121.2(10) . . ?
C22 C23 C28 122.98(13) . . ?
C24 C23 C22 118.06(14) . . ?
C24 C23 C28 118.91(14) . . ?
C46 C45 N5 119.73(14) . . ?
C50 C45 N5 119.51(13) . . ?
C50 C45 C46 120.75(14) . . ?
C23 C22 N1 118.82(13) . . ?
C27 C22 N1 119.58(13) . . ?
C27 C22 C23 121.60(14) . . ?
C45 C46 C51 122.50(14) . . ?
C47 C46 C45 118.12(15) . . ?
C47 C46 C51 119.36(14) . . ?
C31 C32 C37 123.18(14) . . ?
C33 C32 C31 118.03(14) . . ?
C33 C32 C37 118.64(14) . . ?
O2 C17 N2 120.71(15) . . ?
O2 C17 C18 120.67(13) . . ?
N2 C17 C18 118.60(13) . . ?
C22 C27 C30 124.08(14) . . ?
C26 C27 C22 117.71(14) . . ?
C26 C27 C30 118.14(14) . . ?
C4 C5 H5 120.3(11) . . ?
C6 C5 C4 122.24(14) . . ?
C6 C5 H5 117.4(11) . . ?
C45 C50 C53 121.19(14) . . ?
C49 C50 C45 118.73(14) . . ?
C49 C50 C53 120.02(14) . . ?
C27 C26 H26 119.1(10) . . ?
C25 C26 C27 122.19(15) . . ?
C25 C26 H26 118.7(10) . . ?
C32 C37 H37A 112.8(11) . . ?
C32 C37 H37B 107.9(11) . . ?
C32 C37 H37C 111.9(11) . . ?
H37A C37 H37B 108.3(15) . . ?
H37A C37 H37C 104.5(16) . . ?
H37B C37 H37C 111.5(16) . . ?
C8 C9 C14 122.37(15) . . ?
C10 C9 C8 117.78(14) . . ?
C10 C9 C14 119.85(14) . . ?
C23 C24 H24 116.5(12) . . ?
C25 C24 C23 121.63(14) . . ?
C25 C24 H24 121.8(12) . . ?
O1 C19 N1 120.53(14) . . ?
O1 C19 C18 120.83(14) . . ?
N1 C19 C18 118.55(13) . . ?
C17 C18 C19 114.95(12) . . ?
C17 C18 C21 108.71(13) . . ?
C17 C18 C20 107.55(13) . . ?
C19 C18 C21 108.42(13) . . ?
C19 C18 C20 106.99(12) . . ?
C21 C18 C20 110.19(13) . . ?
C42 C41 C40 109.58(12) . . ?
C42 C41 C44 109.87(13) . . ?
C42 C41 C43 109.81(13) . . ?
C40 C41 C44 110.10(13) . . ?
C40 C41 C43 106.96(12) . . ?
C44 C41 C43 110.47(14) . . ?
C31 C36 C39 121.22(14) . . ?
C35 C36 C31 118.58(14) . . ?
C35 C36 C39 120.20(14) . . ?
C8 C13 C16 121.74(15) . . ?
C12 C13 C8 118.34(14) . . ?
C12 C13 C16 119.91(14) . . ?
C23 C28 H28A 111.7(11) . . ?
C23 C28 H28B 109.6(13) . . ?
C23 C28 H28C 111.7(11) . . ?
H28A C28 H28B 109.0(17) . . ?
H28A C28 H28C 105.8(16) . . ?
H28B C28 H28C 108.9(17) . . ?
C9 C10 H10 119.0(11) . . ?
C9 C10 C11 122.25(14) . . ?
C11 C10 H10 118.7(11) . . ?
C12 C11 C10 118.08(15) . . ?
C12 C11 C15 120.49(14) . . ?
C10 C11 C15 121.43(15) . . ?
C32 C33 H33 117.4(10) . . ?
C34 C33 C32 122.35(15) . . ?
C34 C33 H33 120.2(10) . . ?
C26 C25 C24 118.56(14) . . ?
C26 C25 C29 120.55(15) . . ?
C24 C25 C29 120.84(15) . . ?
C50 C49 H49 118.8(11) . . ?
C50 C49 C48 122.19(15) . . ?
C48 C49 H49 119.0(11) . . ?
C36 C35 H35 119.5(10) . . ?
C36 C35 C34 121.81(15) . . ?
C34 C35 H35 118.7(10) . . ?
C33 C34 C35 117.89(15) . . ?
C33 C34 C38 120.94(16) . . ?
C35 C34 C38 121.11(16) . . ?
C9 C14 H14A 115.1(16) . . ?
C9 C14 H14B 111.3(16) . . ?
C9 C14 H14C 113(2) . . ?
H14A C14 H14B 114(2) . . ?
H14A C14 H14C 100(3) . . ?
H14B C14 H14C 104(2) . . ?
C46 C47 H47 120.6(12) . . ?
C46 C47 C48 122.54(15) . . ?
C48 C47 H47 116.8(12) . . ?
C50 C53 H53A 112.3(10) . . ?
C50 C53 H53B 109.8(11) . . ?
C50 C53 H53C 110.5(12) . . ?
H53A C53 H53B 108.9(15) . . ?
H53A C53 H53C 107.5(16) . . ?
H53B C53 H53C 107.6(17) . . ?
C46 C51 H51A 111.1(13) . . ?
C46 C51 H51B 111.4(12) . . ?
C46 C51 H51C 111.0(11) . . ?
H51A C51 H51B 104.6(18) . . ?
H51A C51 H51C 108.7(17) . . ?
H51B C51 H51C 109.7(17) . . ?
C49 C48 C47 117.59(15) . . ?
C49 C48 C52 121.09(16) . . ?
C47 C48 C52 121.33(16) . . ?
C18 C21 H21A 108.8(13) . . ?
C18 C21 H21B 108.4(12) . . ?
C18 C21 H21C 111.7(11) . . ?
H21A C21 H21B 111.1(18) . . ?
H21A C21 H21C 109.4(17) . . ?
H21B C21 H21C 107.5(16) . . ?
C27 C30 H30A 110.8(14) . . ?
C27 C30 H30B 109.0(14) . . ?
C27 C30 H30C 113.5(11) . . ?
H30A C30 H30B 109.6(19) . . ?
H30A C30 H30C 109.7(19) . . ?
H30B C30 H30C 104.1(18) . . ?
C18 C20 H20A 112.2(11) . . ?
C18 C20 H20B 110.1(12) . . ?
C18 C20 H20C 109.4(12) . . ?
H20A C20 H20B 109.2(17) . . ?
H20A C20 H20C 107.0(17) . . ?
H20B C20 H20C 108.7(18) . . ?
C36 C39 H39A 111.1(13) . . ?
C36 C39 H39B 110.6(12) . . ?
C36 C39 H39C 111.4(13) . . ?
H39A C39 H39B 110.1(18) . . ?
H39A C39 H39C 108.2(18) . . ?
H39B C39 H39C 105.3(18) . . ?
C11 C15 H15A 108.7(14) . . ?
C11 C15 H15B 112.1(15) . . ?
C11 C15 H15C 112.0(14) . . ?
H15A C15 H15B 107(2) . . ?
H15A C15 H15C 108.3(19) . . ?
H15B C15 H15C 109(2) . . ?
C41 C44 H44A 112.3(12) . . ?
C41 C44 H44B 109.4(13) . . ?
C41 C44 H44C 112.8(12) . . ?
H44A C44 H44B 108.4(18) . . ?
H44A C44 H44C 105.4(17) . . ?
H44B C44 H44C 108.3(18) . . ?
C41 C43 H43A 110.6(12) . . ?
C41 C43 H43B 108.8(13) . . ?
C41 C43 H43C 107.2(11) . . ?
H43A C43 H43B 109.1(17) . . ?
H43A C43 H43C 110.8(16) . . ?
H43B C43 H43C 110.4(17) . . ?
C25 C29 H29A 108.4(17) . . ?
C25 C29 H29B 112.8(15) . . ?
C25 C29 H29C 113(2) . . ?
H29A C29 H29B 104(2) . . ?
H29A C29 H29C 109(3) . . ?
H29B C29 H29C 109(3) . . ?
C13 C16 H16A 111.0(17) . . ?
C13 C16 H16B 110.8(13) . . ?
C13 C16 H16C 113.6(18) . . ?
H16A C16 H16B 106(2) . . ?
H16A C16 H16C 102(2) . . ?
H16B C16 H16C 114(2) . . ?
C34 C38 H38A 107(2) . . ?
C34 C38 H38B 115(2) . . ?
C34 C38 H38C 110(2) . . ?
H38A C38 H38B 100(3) . . ?
H38A C38 H38C 115(3) . . ?
H38B C38 H38C 109(3) . . ?
C48 C52 H52A 111.1(18) . . ?
C48 C52 H52B 108.6(18) . . ?
C48 C52 H52C 111.9(17) . . ?
H52A C52 H52B 111(3) . . ?
H52A C52 H52C 106(2) . . ?
H52B C52 H52C 108(2) . . ?

loop_
_geom_bond_atom_site_label_1
_geom_bond_atom_site_label_2
_geom_bond_distance
_geom_bond_site_symmetry_2
_geom_bond_publ_flag
O4 C42 1.2164(18) . ?
O3 C40 1.2200(19) . ?
O2 C17 1.2243(19) . ?
O1 C19 1.213(2) . ?
N5 C42 1.3774(19) . ?
N5 C7 1.4335(19) . ?
N5 C45 1.452(2) . ?
N2 C1 1.4693(19) . ?
N2 C8 1.449(2) . ?
N2 C17 1.3684(19) . ?
N3 C1 1.4587(18) . ?
N3 C2 1.3776(19) . ?
N3 C6 1.3917(19) . ?
N4 C31 1.4555(19) . ?
N4 C40 1.376(2) . ?
N4 C7 1.441(2) . ?
N1 C1 1.448(2) . ?
N1 C22 1.4543(19) . ?
N1 C19 1.3751(19) . ?
C42 C41 1.520(2) . ?
C1 H1 0.978(17) . ?
C4 C3 1.459(2) . ?
C4 C7 1.373(2) . ?
C4 C5 1.460(2) . ?
C2 H2 1.015(18) . ?
C2 C3 1.340(2) . ?
C31 C32 1.398(2) . ?
C31 C36 1.402(2) . ?
C3 H3 0.996(18) . ?
C40 C41 1.524(2) . ?
C8 C9 1.399(2) . ?
C8 C13 1.397(2) . ?
C12 H12 0.962(19) . ?
C12 C13 1.391(2) . ?
C12 C11 1.389(2) . ?
C6 H6 1.008(18) . ?
C6 C5 1.344(2) . ?
C23 C22 1.401(2) . ?
C23 C24 1.395(2) . ?
C23 C28 1.504(2) . ?
C45 C46 1.406(2) . ?
C45 C50 1.401(2) . ?
C22 C27 1.397(2) . ?
C46 C47 1.390(2) . ?
C46 C51 1.506(2) . ?
C32 C37 1.506(2) . ?
C32 C33 1.396(2) . ?
C17 C18 1.513(2) . ?
C27 C26 1.393(2) . ?
C27 C30 1.508(2) . ?
C5 H5 0.98(2) . ?
C50 C49 1.390(2) . ?
C50 C53 1.499(2) . ?
C26 H26 0.967(18) . ?
C26 C25 1.386(2) . ?
C37 H37A 1.00(2) . ?
C37 H37B 0.99(2) . ?
C37 H37C 0.95(2) . ?
C9 C10 1.391(2) . ?
C9 C14 1.506(2) . ?
C24 H24 0.96(2) . ?
C24 C25 1.386(2) . ?
C19 C18 1.522(2) . ?
C18 C21 1.536(2) . ?
C18 C20 1.545(2) . ?
C41 C44 1.527(2) . ?
C41 C43 1.549(2) . ?
C36 C35 1.387(2) . ?
C36 C39 1.509(2) . ?
C13 C16 1.509(2) . ?
C28 H28A 1.00(2) . ?
C28 H28B 0.99(2) . ?
C28 H28C 0.99(2) . ?
C10 H10 0.99(2) . ?
C10 C11 1.391(2) . ?
C11 C15 1.509(2) . ?
C33 H33 1.02(2) . ?
C33 C34 1.386(2) . ?
C25 C29 1.507(2) . ?
C49 H49 1.01(2) . ?
C49 C48 1.391(2) . ?
C35 H35 0.956(18) . ?
C35 C34 1.400(2) . ?
C34 C38 1.505(2) . ?
C14 H14A 1.01(3) . ?
C14 H14B 0.98(3) . ?
C14 H14C 0.92(3) . ?
C47 H47 1.00(2) . ?
C47 C48 1.396(2) . ?
C53 H53A 1.003(19) . ?
C53 H53B 1.00(2) . ?
C53 H53C 0.97(2) . ?
C51 H51A 1.02(2) . ?
C51 H51B 0.98(2) . ?
C51 H51C 1.02(2) . ?
C48 C52 1.501(3) . ?
C21 H21A 0.98(2) . ?
C21 H21B 0.97(2) . ?
C21 H21C 1.00(2) . ?
C30 H30A 1.00(3) . ?
C30 H30B 0.96(3) . ?
C30 H30C 0.99(2) . ?
C20 H20A 1.01(2) . ?
C20 H20B 0.99(2) . ?
C20 H20C 1.00(2) . ?
C39 H39A 1.02(2) . ?
C39 H39B 0.97(2) . ?
C39 H39C 1.00(2) . ?
C15 H15A 0.98(2) . ?
C15 H15B 0.98(3) . ?
C15 H15C 0.98(2) . ?
C44 H44A 1.00(2) . ?
C44 H44B 0.95(2) . ?
C44 H44C 1.02(2) . ?
C43 H43A 1.03(2) . ?
C43 H43B 0.99(2) . ?
C43 H43C 0.96(2) . ?
C29 H29A 1.02(3) . ?
C29 H29B 0.97(3) . ?
C29 H29C 0.91(3) . ?
C16 H16A 0.99(3) . ?
C16 H16B 0.98(2) . ?
C16 H16C 0.93(3) . ?
C38 H38A 0.91(4) . ?
C38 H38B 0.99(4) . ?
C38 H38C 0.99(4) . ?
C52 H52A 0.98(3) . ?
C52 H52B 0.96(3) . ?
C52 H52C 0.97(3) . ?

loop_
_geom_torsion_atom_site_label_1
_geom_torsion_atom_site_label_2
_geom_torsion_atom_site_label_3
_geom_torsion_atom_site_label_4
_geom_torsion
_geom_torsion_site_symmetry_1
_geom_torsion_site_symmetry_2
_geom_torsion_site_symmetry_3
_geom_torsion_site_symmetry_4
_geom_torsion_publ_flag
O4 C42 C41 C40 133.64(14) . . . . ?
O4 C42 C41 C44 12.5(2) . . . . ?
O4 C42 C41 C43 -109.16(16) . . . . ?
O3 C40 C41 C42 -143.71(14) . . . . ?
O3 C40 C41 C44 -22.8(2) . . . . ?
O3 C40 C41 C43 97.31(17) . . . . ?
O2 C17 C18 C19 165.71(13) . . . . ?
O2 C17 C18 C21 44.02(18) . . . . ?
O2 C17 C18 C20 -75.27(17) . . . . ?
O1 C19 C18 C17 -164.55(13) . . . . ?
O1 C19 C18 C21 -42.70(19) . . . . ?
O1 C19 C18 C20 76.11(18) . . . . ?
N5 C42 C41 C40 -46.36(16) . . . . ?
N5 C42 C41 C44 -167.45(13) . . . . ?
N5 C42 C41 C43 70.84(16) . . . . ?
N5 C45 C46 C47 176.75(12) . . . . ?
N5 C45 C46 C51 -4.6(2) . . . . ?
N5 C45 C50 C49 -177.18(12) . . . . ?
N5 C45 C50 C53 5.5(2) . . . . ?
N2 C8 C9 C10 172.35(13) . . . . ?
N2 C8 C9 C14 -8.6(2) . . . . ?
N2 C8 C13 C12 -172.45(13) . . . . ?
N2 C8 C13 C16 7.8(2) . . . . ?
N2 C17 C18 C19 -15.97(18) . . . . ?
N2 C17 C18 C21 -137.66(13) . . . . ?
N2 C17 C18 C20 103.05(15) . . . . ?
N3 C2 C3 C4 5.2(2) . . . . ?
N3 C6 C5 C4 1.3(2) . . . . ?
N4 C31 C32 C37 -4.8(2) . . . . ?
N4 C31 C32 C33 179.63(13) . . . . ?
N4 C31 C36 C35 179.22(13) . . . . ?
N4 C31 C36 C39 -0.3(2) . . . . ?
N4 C40 C41 C42 38.79(17) . . . . ?
N4 C40 C41 C44 159.74(13) . . . . ?
N4 C40 C41 C43 -80.19(16) . . . . ?
N1 C22 C27 C26 -175.02(13) . . . . ?
N1 C22 C27 C30 8.1(2) . . . . ?
N1 C19 C18 C17 19.04(18) . . . . ?
N1 C19 C18 C21 140.89(14) . . . . ?
N1 C19 C18 C20 -100.29(15) . . . . ?
C42 N5 C7 N4 29.14(18) . . . . ?
C42 N5 C7 C4 -150.42(14) . . . . ?
C42 N5 C45 C46 67.49(17) . . . . ?
C42 N5 C45 C50 -112.82(15) . . . . ?
C1 N2 C8 C9 -100.56(15) . . . . ?
C1 N2 C8 C13 77.95(16) . . . . ?
C1 N2 C17 O2 -174.92(13) . . . . ?
C1 N2 C17 C18 6.8(2) . . . . ?
C1 N3 C2 C3 -174.19(14) . . . . ?
C1 N3 C6 C5 171.04(14) . . . . ?
C1 N1 C22 C23 -68.22(17) . . . . ?
C1 N1 C22 C27 111.53(15) . . . . ?
C1 N1 C19 O1 170.34(13) . . . . ?
C1 N1 C19 C18 -13.2(2) . . . . ?
C2 N3 C1 N2 72.40(17) . . . . ?
C2 N3 C1 N1 -54.32(17) . . . . ?
C2 N3 C6 C5 -1.9(2) . . . . ?
C31 N4 C40 O3 -11.0(2) . . . . ?
C31 N4 C40 C41 166.54(12) . . . . ?
C31 N4 C7 N5 159.94(13) . . . . ?
C31 N4 C7 C4 -20.5(2) . . . . ?
C31 C32 C33 C34 3.7(2) . . . . ?
C31 C36 C35 C34 -1.1(2) . . . . ?
C3 C4 C7 N5 21.0(2) . . . . ?
C3 C4 C7 N4 -158.47(14) . . . . ?
C3 C4 C5 C6 2.1(2) . . . . ?
C40 N4 C31 C32 93.64(16) . . . . ?
C40 N4 C31 C36 -79.93(16) . . . . ?
C40 N4 C7 N5 -37.47(18) . . . . ?
C40 N4 C7 C4 142.05(15) . . . . ?
C8 N2 C1 N3 63.68(15) . . . . ?
C8 N2 C1 N1 -170.58(11) . . . . ?
C8 N2 C17 O2 -4.3(2) . . . . ?
C8 N2 C17 C18 177.38(12) . . . . ?
C8 C9 C10 C11 0.8(2) . . . . ?
C7 N5 C42 O4 -166.74(13) . . . . ?
C7 N5 C42 C41 13.26(18) . . . . ?
C7 N5 C45 C46 -124.46(14) . . . . ?
C7 N5 C45 C50 55.24(18) . . . . ?
C7 N4 C31 C32 -103.00(16) . . . . ?
C7 N4 C31 C36 83.43(18) . . . . ?
C7 N4 C40 O3 -175.14(13) . . . . ?
C7 N4 C40 C41 2.36(19) . . . . ?
C7 C4 C3 C2 176.50(15) . . . . ?
C7 C4 C5 C6 -179.82(15) . . . . ?
C6 N3 C1 N2 -100.19(15) . . . . ?
C6 N3 C1 N1 133.09(13) . . . . ?
C6 N3 C2 C3 -1.4(2) . . . . ?
C23 C22 C27 C26 4.7(2) . . . . ?
C23 C22 C27 C30 -172.13(15) . . . . ?
C23 C24 C25 C26 2.5(2) . . . . ?
C23 C24 C25 C29 -179.98(15) . . . . ?
C45 N5 C42 O4 1.1(2) . . . . ?
C45 N5 C42 C41 -178.87(12) . . . . ?
C45 N5 C7 N4 -138.52(13) . . . . ?
C45 N5 C7 C4 41.91(19) . . . . ?
C45 C46 C47 C48 1.2(2) . . . . ?
C45 C50 C49 C48 -0.3(2) . . . . ?
C22 N1 C1 N2 173.24(11) . . . . ?
C22 N1 C1 N3 -60.83(15) . . . . ?
C22 N1 C19 O1 0.4(2) . . . . ?
C22 N1 C19 C18 176.78(12) . . . . ?
C22 C23 C24 C25 1.7(2) . . . . ?
C22 C27 C26 C25 -0.3(2) . . . . ?
C46 C45 C50 C49 2.5(2) . . . . ?
C46 C45 C50 C53 -174.85(14) . . . . ?
C46 C47 C48 C49 0.9(2) . . . . ?
C46 C47 C48 C52 -179.32(16) . . . . ?
C32 C31 C36 C35 5.7(2) . . . . ?
C32 C31 C36 C39 -173.77(15) . . . . ?
C32 C33 C34 C35 0.8(2) . . . . ?
C32 C33 C34 C38 178.07(16) . . . . ?
C17 N2 C1 N3 -125.24(14) . . . . ?
C17 N2 C1 N1 0.50(19) . . . . ?
C17 N2 C8 C9 87.67(16) . . . . ?
C17 N2 C8 C13 -93.82(16) . . . . ?
C27 C26 C25 C24 -3.2(2) . . . . ?
C27 C26 C25 C29 179.26(16) . . . . ?
C5 C4 C3 C2 -5.3(2) . . . . ?
C5 C4 C7 N5 -156.87(14) . . . . ?
C5 C4 C7 N4 23.6(2) . . . . ?
C50 C45 C46 C47 -2.9(2) . . . . ?
C50 C45 C46 C51 175.67(13) . . . . ?
C50 C49 C48 C47 -1.3(2) . . . . ?
C50 C49 C48 C52 178.85(16) . . . . ?
C37 C32 C33 C34 -172.08(15) . . . . ?
C9 C8 C13 C12 6.0(2) . . . . ?
C9 C8 C13 C16 -173.72(15) . . . . ?
C9 C10 C11 C12 4.3(2) . . . . ?
C9 C10 C11 C15 -175.21(14) . . . . ?
C24 C23 C22 N1 174.35(13) . . . . ?
C24 C23 C22 C27 -5.4(2) . . . . ?
C19 N1 C1 N2 2.98(19) . . . . ?
C19 N1 C1 N3 128.90(14) . . . . ?
C19 N1 C22 C23 102.84(16) . . . . ?
C19 N1 C22 C27 -77.41(17) . . . . ?
C36 C31 C32 C37 168.58(14) . . . . ?
C36 C31 C32 C33 -7.0(2) . . . . ?
C36 C35 C34 C33 -2.1(2) . . . . ?
C36 C35 C34 C38 -179.40(16) . . . . ?
C13 C8 C9 C10 -6.1(2) . . . . ?
C13 C8 C9 C14 172.92(14) . . . . ?
C13 C12 C11 C10 -4.4(2) . . . . ?
C13 C12 C11 C15 175.12(14) . . . . ?
C28 C23 C22 N1 -8.3(2) . . . . ?
C28 C23 C22 C27 171.94(15) . . . . ?
C28 C23 C24 C25 -175.74(15) . . . . ?
C11 C12 C13 C8 -0.6(2) . . . . ?
C11 C12 C13 C16 179.14(15) . . . . ?
C14 C9 C10 C11 -178.25(14) . . . . ?
C53 C50 C49 C48 177.07(15) . . . . ?
C51 C46 C47 C48 -177.43(14) . . . . ?
C30 C27 C26 C25 176.70(16) . . . . ?
C39 C36 C35 C34 178.44(16) . . . . ?
